data_4036619
loop_
_publ_author_name
'Chang, Ee Ling'
'Bolte, Benoit'
'Lan, Ping'
'Willis, Anthony C.'
'Banwell, Martin G.'

_publ_section_title
;
 Chemoenzymatic Total Syntheses of the Enantiomers of the Protoilludanes
 8-Deoxydihydrotsugicoline and Radudiol.
;
_journal_issue 5
_journal_name_full 'The Journal of organic chemistry'
_journal_page_first 2078
_journal_page_last 2086
_journal_paper_doi 10.1021/acs.joc.6b00043
_journal_volume 81
_journal_year 2016
_chemical_absolute_configuration ad
_chemical_compound_source local
_chemical_formula_moiety 'C14 H20 O2'
_chemical_formula_sum 'C14 H20 O2'
_chemical_formula_weight 220.31
_space_group_IT_number 19
_space_group_name_Hall 'P 2ac 2ab'
_space_group_name_H-M_alt 'P 21 21 21'
_symmetry_cell_setting orthorhombic
_symmetry_space_group_name_Hall 'P 2ac 2ab'
_symmetry_space_group_name_H-M 'P 21 21 21'
_atom_sites_solution_hydrogens difmap
_atom_sites_solution_primary direct
_audit_creation_date 15-09-10
_audit_creation_method CRYSTALS_ver_14.40
_audit_update_record
;
2015-09-04 - Report on C14 H20 O2
            by Anthony C. Willis
            for   Benoit Bolte and Martin Banwell

2015-09-04 - passes checkcif tests with minor warnings

2015-12-11 # Formatted by publCIF
;
_cell_angle_alpha 90
_cell_angle_beta 90
_cell_angle_gamma 90
_cell_formula_units_Z 4
_cell_length_a 8.3922(1)
_cell_length_b 8.6217(1)
_cell_length_c 17.1215(1)
_cell_measurement_reflns_used 19577
_cell_measurement_temperature 150
_cell_measurement_theta_max 72
_cell_measurement_theta_min 5
_cell_volume 1238.83(2)
_computing_cell_refinement 'CrysAlisPro (Agilent Technologies, 2015)'
_computing_data_collection
;
CrysAlisPro, Agilent Technologies,
Version 1.171.37.35h (release 09-02-2015 CrysAlis171 .NET)
(compiled Feb 9 2015,16:26:32)
;
_computing_data_reduction 'CrysAlisPro (Agilent Technologies, 2015)'
_computing_molecular_graphics 'PLATON (Spek, 2008)'
_computing_publication_material 'CRYSTALS (Betteridge et al., 2003)'
_computing_structure_refinement 'CRYSTALS (Betteridge et al., 2003)'
_computing_structure_solution 'SIR92 (Altomare et al., 1994)'
_diffrn_ambient_temperature 150
_diffrn_measured_fraction_theta_full 1.000
_diffrn_measured_fraction_theta_max 1.000
_diffrn_measurement_device Area
_diffrn_measurement_device_type 'SuperNova, Dual, Cu at zero, EosS2'
_diffrn_measurement_method \w
_diffrn_radiation_monochromator mirror
_diffrn_radiation_source 'Supernova (Cu) X-ray Source'
_diffrn_radiation_type 'Cu K\a'
_diffrn_radiation_wavelength 1.54184
_diffrn_reflns_av_R_equivalents 0.028
_diffrn_reflns_limit_h_max 9
_diffrn_reflns_limit_h_min -10
_diffrn_reflns_limit_k_max 10
_diffrn_reflns_limit_k_min -10
_diffrn_reflns_limit_l_max 21
_diffrn_reflns_limit_l_min -21
_diffrn_reflns_number 24412
_diffrn_reflns_theta_full 72.370
_diffrn_reflns_theta_max 72.370
_diffrn_reflns_theta_min 5.167
_diffrn_standards_number 0
_exptl_absorpt_coefficient_mu 0.607
_exptl_absorpt_correction_T_max 0.97
_exptl_absorpt_correction_T_min 0.62
_exptl_absorpt_correction_type multi-scan
_exptl_absorpt_process_details
;
CrysAlisPro, Agilent Technologies,
Version 1.171.37.35h (release 09-02-2015 CrysAlis171 .NET)
(compiled Feb 9 2015,16:26:32)
Empirical absorption correction using spherical harmonics,
 implemented in SCALE3 ABSPACK scaling algorithm.
;
_exptl_crystal_colour colourless
_exptl_crystal_density_diffrn 1.181
_exptl_crystal_density_method 'not measured'
_exptl_crystal_description needle
_exptl_crystal_F_000 480
_exptl_crystal_size_max 0.374
_exptl_crystal_size_mid 0.079
_exptl_crystal_size_min 0.048
_refine_diff_density_max 0.18
_refine_diff_density_min -0.14
_refine_ls_abs_structure_details 'Flack (1983), 1020 Friedel-pairs'
_refine_ls_abs_structure_Flack 0.02(16)
_refine_ls_extinction_method None
_refine_ls_goodness_of_fit_ref 1.0094
_refine_ls_hydrogen_treatment mixed
_refine_ls_matrix_type full
_refine_ls_number_parameters 149
_refine_ls_number_reflns 2457
_refine_ls_number_restraints 0
_refine_ls_R_factor_all 0.0263
_refine_ls_R_factor_gt 0.0261
_refine_ls_shift/su_max 0.0005617
_refine_ls_shift/su_mean 0.0000806
_refine_ls_structure_factor_coef Fsqd
_refine_ls_weighting_details
;
 Method= Modified Sheldrick 
 w=1/[\s^2^(F^2^) + ( 0.04P)^2^ + 0.18P] 
 ,where P=(max(Fo^2^,0) + 2Fc^2^)/3 
;
_refine_ls_weighting_scheme calc
_refine_ls_wR_factor_all 0.0683
_refine_ls_wR_factor_gt 0.0681
_refine_ls_wR_factor_ref 0.0683
_reflns_limit_h_max 10
_reflns_limit_h_min -10
_reflns_limit_k_max 10
_reflns_limit_k_min 0
_reflns_limit_l_max 21
_reflns_limit_l_min 0
_reflns_number_gt 2433
_reflns_number_total 2457
_reflns_threshold_expression I>2.0\s(I)
_oxford_diffrn_Wilson_B_factor 2.10
_oxford_diffrn_Wilson_scale 0.02
_oxford_refine_ls_r_factor_ref 0.0263
_oxford_refine_ls_scale 6.43(13)
_oxford_reflns_number_all 2457
_oxford_reflns_threshold_expression_ref I>-10.0\s(I)
_oxford_structure_analysis_title 'Z:\ban1539SN\Tony_ban1539SN_data At 12:40 on'
_cod_data_source_file jo6b00043_si_004.cif
_cod_data_source_block Radudiol_16
_cod_original_sg_symbol_Hall 'P 2ac 2ab '
_cod_original_sg_symbol_H-M 'P 21 21 21 '
_cod_database_code 4036619

loop_
_symmetry_equiv_pos_as_xyz
x,y,z
x+1/2,-y+1/2,-z
-x,y+1/2,-z+1/2
-x+1/2,-y,z+1/2

loop_
_atom_site_label
_atom_site_type_symbol
_atom_site_fract_x
_atom_site_fract_y
_atom_site_fract_z
_atom_site_U_iso_or_equiv
_atom_site_occupancy
_atom_site_adp_type
_atom_site_refinement_flags_posn
O1 O 0.90800(9) 0.87435(8) 0.55729(5) 0.0274 1.0000 Uani .
O2 O 0.23400(9) 0.82967(10) 0.61508(5) 0.0310 1.0000 Uani .
C1 C 0.80568(11) 0.61223(11) 0.58165(5) 0.0180 1.0000 Uani .
C2 C 0.80370(11) 0.78542(11) 0.60530(6) 0.0197 1.0000 Uani .
C3 C 0.63776(12) 0.85016(11) 0.59817(6) 0.0214 1.0000 Uani .
C4 C 0.52250(11) 0.76347(11) 0.62816(6) 0.0210 1.0000 Uani .
C5 C 0.34568(11) 0.74467(13) 0.62752(6) 0.0243 1.0000 Uani .
C6 C 0.36213(11) 0.57390(13) 0.65192(7) 0.0287 1.0000 Uani .
C7 C 0.54620(11) 0.60207(12) 0.66232(6) 0.0207 1.0000 Uani .
C8 C 0.65873(11) 0.51199(11) 0.60781(6) 0.0186 1.0000 Uani .
C9 C 0.73078(12) 0.36024(11) 0.63987(6) 0.0238 1.0000 Uani .
C10 C 0.90169(12) 0.35075(11) 0.60726(6) 0.0227 1.0000 Uani .
C11 C 0.95162(11) 0.52249(11) 0.61039(6) 0.0229 1.0000 Uani .
C12 C 0.59639(13) 0.60708(13) 0.74806(6) 0.0285 1.0000 Uani .
C13 C 1.00888(14) 0.24699(14) 0.65664(8) 0.0363 1.0000 Uani .
C14 C 0.90035(14) 0.29135(13) 0.52291(7) 0.0300 1.0000 Uani .
H1 H 1.001(2) 0.8535(19) 0.5714(9) 0.0415 1.0000 Uiso .
H11 H 0.8068 0.6111 0.5241 0.0210 1.0000 Uiso R
H21 H 0.8365 0.7940 0.6609 0.0228 1.0000 Uiso R
H31 H 0.6214 0.9491 0.5730 0.0255 1.0000 Uiso R
H61 H 0.3038 0.5481 0.7000 0.0353 1.0000 Uiso R
H62 H 0.3363 0.5050 0.6088 0.0339 1.0000 Uiso R
H81 H 0.5945 0.4889 0.5606 0.0214 1.0000 Uiso R
H91 H 0.7380 0.3660 0.6970 0.0296 1.0000 Uiso R
H92 H 0.6678 0.2693 0.6254 0.0286 1.0000 Uiso R
H111 H 0.9745 0.5494 0.6666 0.0274 1.0000 Uiso R
H112 H 1.0501 0.5445 0.5798 0.0274 1.0000 Uiso R
H121 H 0.5779 0.5051 0.7735 0.0416 1.0000 Uiso R
H122 H 0.7082 0.6326 0.7543 0.0393 1.0000 Uiso R
H123 H 0.5376 0.6851 0.7775 0.0408 1.0000 Uiso R
H131 H 1.1173 0.2480 0.6375 0.0527 1.0000 Uiso R
H132 H 1.0079 0.2846 0.7110 0.0521 1.0000 Uiso R
H133 H 0.9694 0.1407 0.6559 0.0523 1.0000 Uiso R
H141 H 1.0085 0.2971 0.5015 0.0457 1.0000 Uiso R
H142 H 0.8662 0.1843 0.5219 0.0431 1.0000 Uiso R
H143 H 0.8305 0.3535 0.4887 0.0429 1.0000 Uiso R

loop_
_atom_site_aniso_label
_atom_site_aniso_U_11
_atom_site_aniso_U_22
_atom_site_aniso_U_33
_atom_site_aniso_U_23
_atom_site_aniso_U_13
_atom_site_aniso_U_12
O1 0.0178(3) 0.0222(3) 0.0423(4) 0.0078(3) 0.0032(3) -0.0028(3)
O2 0.0166(3) 0.0368(4) 0.0397(4) -0.0013(3) -0.0009(3) 0.0058(3)
C1 0.0143(4) 0.0184(4) 0.0212(4) -0.0001(4) 0.0002(3) -0.0005(3)
C2 0.0161(4) 0.0181(4) 0.0249(4) 0.0006(4) -0.0002(4) -0.0017(3)
C3 0.0192(5) 0.0185(4) 0.0265(5) -0.0012(4) -0.0011(4) 0.0021(4)
C4 0.0164(4) 0.0222(4) 0.0243(5) -0.0034(4) -0.0012(4) 0.0029(4)
C5 0.0164(4) 0.0302(5) 0.0262(5) -0.0025(4) 0.0003(4) 0.0007(4)
C6 0.0141(5) 0.0299(5) 0.0420(6) 0.0025(5) 0.0022(4) -0.0019(4)
C7 0.0139(4) 0.0230(4) 0.0251(5) 0.0011(4) 0.0019(4) -0.0013(4)
C8 0.0160(4) 0.0190(4) 0.0209(4) -0.0004(4) -0.0010(3) -0.0025(4)
C9 0.0242(5) 0.0195(5) 0.0276(5) 0.0029(4) 0.0025(4) 0.0008(4)
C10 0.0210(5) 0.0188(4) 0.0282(5) 0.0001(4) -0.0026(4) 0.0024(4)
C11 0.0154(4) 0.0206(4) 0.0328(5) -0.0017(4) -0.0027(4) 0.0007(4)
C12 0.0284(5) 0.0343(5) 0.0227(5) 0.0009(4) 0.0042(4) 0.0049(5)
C13 0.0336(6) 0.0276(5) 0.0476(7) 0.0040(5) -0.0104(5) 0.0085(5)
C14 0.0326(5) 0.0244(5) 0.0329(5) -0.0052(4) 0.0049(5) 0.0025(4)

loop_
_atom_type_symbol
_atom_type_scat_dispersion_real
_atom_type_scat_dispersion_imag
_atom_type_scat_Cromer_Mann_a1
_atom_type_scat_Cromer_Mann_b1
_atom_type_scat_Cromer_Mann_a2
_atom_type_scat_Cromer_Mann_b2
_atom_type_scat_Cromer_Mann_a3
_atom_type_scat_Cromer_Mann_b3
_atom_type_scat_Cromer_Mann_a4
_atom_type_scat_Cromer_Mann_b4
_atom_type_scat_Cromer_Mann_c
_atom_type_scat_source
C 0.0181 0.0091 2.3100 20.8439 1.0200 10.2075 1.5886 0.5687 0.8650 51.6512 0.2156 'International Tables Vol C 4.2.6.8 and 6.1.1.4'
H 0.0000 0.0000 0.4930 10.5109 0.3229 26.1257 0.1402 3.1424 0.0408 57.7998 0.0030 'International Tables Vol C 4.2.6.8 and 6.1.1.4'
O 0.0492 0.0322 3.0485 13.2771 2.2868 5.7011 1.5463 0.3239 0.8670 32.9089 0.2508 'International Tables Vol C 4.2.6.8 and 6.1.1.4'

loop_
_geom_angle_atom_site_label_1
_geom_angle_atom_site_label_2
_geom_angle_atom_site_label_3
_geom_angle
_geom_angle_publ_flag
C2 O1 H1 107.0(11) no
C2 C1 C8 116.60(8) yes
C2 C1 C11 114.36(7) yes
C8 C1 C11 104.99(7) yes
C2 C1 H11 105.8 no
C8 C1 H11 106.7 no
C11 C1 H11 108.0 no
C1 C2 O1 111.21(8) yes
C1 C2 C3 110.28(7) yes
O1 C2 C3 108.79(8) yes
C1 C2 H21 108.6 no
O1 C2 H21 110.0 no
C3 C2 H21 107.8 no
C2 C3 C4 115.75(9) yes
C2 C3 H31 119.7 no
C4 C3 H31 124.6 no
C3 C4 C5 141.59(10) yes
C3 C4 C7 124.66(9) yes
C5 C4 C7 91.92(8) yes
C4 C5 O2 134.93(10) yes
C4 C5 C6 90.73(8) yes
O2 C5 C6 134.31(9) yes
C5 C6 C7 88.34(8) yes
C5 C6 H61 113.5 no
C7 C6 H61 115.4 no
C5 C6 H62 111.0 no
C7 C6 H62 113.5 no
H61 C6 H62 112.8 no
C4 C7 C6 88.24(8) yes
C4 C7 C8 107.98(8) yes
C6 C7 C8 117.13(8) yes
C4 C7 C12 112.29(8) yes
C6 C7 C12 112.56(8) yes
C8 C7 C12 115.34(8) yes
C7 C8 C1 112.16(7) yes
C7 C8 C9 116.93(8) yes
C1 C8 C9 105.09(7) yes
C7 C8 H81 105.2 no
C1 C8 H81 107.7 no
C9 C8 H81 109.5 no
C8 C9 C10 106.31(7) yes
C8 C9 H91 109.6 no
C10 C9 H91 107.9 no
C8 C9 H92 112.2 no
C10 C9 H92 111.7 no
H91 C9 H92 109.0 no
C9 C10 C11 100.93(7) yes
C9 C10 C13 112.29(9) yes
C11 C10 C13 112.61(9) yes
C9 C10 C14 110.63(9) yes
C11 C10 C14 110.86(9) yes
C13 C10 C14 109.32(9) yes
C10 C11 C1 104.90(7) yes
C10 C11 H111 107.8 no
C1 C11 H111 110.1 no
C10 C11 H112 113.0 no
C1 C11 H112 113.5 no
H111 C11 H112 107.4 no
C7 C12 H121 110.7 no
C7 C12 H122 112.3 no
H121 C12 H122 107.7 no
C7 C12 H123 112.1 no
H121 C12 H123 107.7 no
H122 C12 H123 106.0 no
C10 C13 H131 111.2 no
C10 C13 H132 109.0 no
H131 C13 H132 109.0 no
C10 C13 H133 110.1 no
H131 C13 H133 108.9 no
H132 C13 H133 108.6 no
C10 C14 H141 109.2 no
C10 C14 H142 109.8 no
H141 C14 H142 108.4 no
C10 C14 H143 112.5 no
H141 C14 H143 107.5 no
H142 C14 H143 109.4 no

loop_
_geom_bond_atom_site_label_1
_geom_bond_atom_site_label_2
_geom_bond_distance
_geom_bond_publ_flag
O1 C2 1.4247(12) yes
O1 H1 0.839(17) no
O2 C5 1.2087(13) yes
C1 C2 1.5472(13) yes
C1 C8 1.5711(12) yes
C1 C11 1.5300(13) yes
C1 H11 0.985 no
C2 C3 1.5053(13) yes
C2 H21 0.994 no
C3 C4 1.3259(14) yes
C3 H31 0.965 no
C4 C5 1.4928(12) yes
C4 C7 1.5225(13) yes
C5 C6 1.5366(15) yes
C6 C7 1.5738(12) yes
C6 H61 0.983 no
C6 H62 0.972 no
C7 C8 1.5382(13) yes
C7 C12 1.5279(14) yes
C8 C9 1.5424(13) yes
C8 H81 0.991 no
C9 C10 1.5413(14) yes
C9 H91 0.981 no
C9 H92 0.977 no
C10 C11 1.5398(12) yes
C10 C13 1.5245(14) yes
C10 C14 1.5323(15) yes
C11 H111 1.009 no
C11 H112 0.996 no
C12 H121 0.994 no
C12 H122 0.970 no
C12 H123 0.974 no
C13 H131 0.967 no
C13 H132 0.985 no
C13 H133 0.974 no
C14 H141 0.980 no
C14 H142 0.967 no
C14 H143 0.987 no

loop_
_geom_contact_atom_site_label_1
_geom_contact_atom_site_label_2
_geom_contact_distance
_geom_contact_site_symmetry_2
_geom_contact_publ_flag
O1 O2 2.9347(11) 1_655 no
O1 C5 3.3673(13) 2_566 no
C2 C12 3.3713(15) . no
C6 C11 3.5455(13) 1_455 no

loop_
_geom_hbond_atom_site_label_D
_geom_hbond_atom_site_label_H
_geom_hbond_atom_site_label_A
_geom_hbond_site_symmetry_A
_geom_hbond_angle_DHA
_geom_hbond_distance_DH
_geom_hbond_distance_HA
_geom_hbond_distance_DA
_geom_hbond_publ_flag
O1 H1 O2 1_655 172.3(15) 0.839(17) 2.101(17) 2.9347(14) yes

loop_
_geom_torsion_atom_site_label_1
_geom_torsion_atom_site_label_2
_geom_torsion_atom_site_label_3
_geom_torsion_atom_site_label_4
_geom_torsion
_geom_torsion_publ_flag
C8 C1 C2 O1 -159.50(8) no
C8 C1 C2 C3 -38.73(11) no
C11 C1 C2 O1 77.53(10) no
C11 C1 C2 C3 -161.69(8) no
C2 C1 C8 C7 -7.20(11) no
C2 C1 C8 C9 -135.26(8) no
C11 C1 C8 C7 120.51(8) no
C11 C1 C8 C9 -7.55(10) no
C2 C1 C11 C10 160.17(8) no
C8 C1 C11 C10 31.12(9) no
O1 C2 C3 C4 168.35(9) no
C1 C2 C3 C4 46.14(12) no
C2 C3 C4 C5 -164.62(12) no
C2 C3 C4 C7 -4.99(15) no
C3 C4 C5 O2 -25.3(2) no
C3 C4 C5 C6 156.54(14) no
C7 C4 C5 O2 171.39(13) no
C7 C4 C5 C6 -6.81(8) no
C3 C4 C7 C6 -160.85(11) no
C3 C4 C7 C8 -42.83(13) no
C3 C4 C7 C12 85.43(12) no
C5 C4 C7 C6 6.65(8) no
C5 C4 C7 C8 124.66(8) no
C5 C4 C7 C12 -107.07(9) no
O2 C5 C6 C7 -171.64(13) no
C4 C5 C6 C7 6.58(8) no
C5 C6 C7 C4 -6.46(8) no
C5 C6 C7 C8 -115.80(9) no
C5 C6 C7 C12 107.01(9) no
C4 C7 C8 C1 44.71(10) no
C4 C7 C8 C9 166.19(8) no
C6 C7 C8 C1 142.18(9) no
C6 C7 C8 C9 -96.34(11) no
C12 C7 C8 C1 -81.80(10) no
C12 C7 C8 C9 39.69(12) no
C1 C8 C9 C10 -18.71(10) no
C7 C8 C9 C10 -143.83(8) no
C8 C9 C10 C11 37.27(10) no
C8 C9 C10 C13 157.42(9) no
C8 C9 C10 C14 -80.14(10) no
C9 C10 C11 C1 -42.10(9) no
C13 C10 C11 C1 -162.02(9) no
C14 C10 C11 C1 75.14(10) no
